data_1517278
loop_
_publ_author_name
'Braun, Doris E.'
'Gelbrich, Thomas'
'Kahlenberg, Volker'
'Griesser, Ulrich J.'

_publ_section_title
;
 Insights into hydrate formation and stability of morphinanes from a
 combination of experimental and computational approaches.
;
_journal_issue 9
_journal_name_full 'Molecular pharmaceutics'
_journal_page_first 3145
_journal_page_last 3163
_journal_paper_doi 10.1021/mp500334z
_journal_volume 11
_journal_year 2014
_chemical_absolute_configuration ad
_chemical_formula_moiety 'C18 H22 N O3 1+, Cl 1-, 2(H2 O) '
_chemical_formula_sum 'C18 H26 Cl N O5'
_chemical_formula_weight 371.85
_chemical_name_common 'Codeine Hydrochloride Dihydrate'
_chemical_name_systematic
;
 (5a,6a)-7,8-didehydro-4,5-epoxy-3-methoxy-17-methylmorphinan-6-ol hydrochloride
dihydrate
;
_space_group_IT_number 19
_symmetry_cell_setting orthorhombic
_symmetry_Int_Tables_number 19
_symmetry_space_group_name_Hall 'P 2ac 2ab'
_symmetry_space_group_name_H-M 'P 21 21 21'
_atom_sites_solution_hydrogens mixed
_audit_conform_dict_location ftp://ftp.iucr.org/pub/cif_core.dic
_audit_conform_dict_name cif_core.dic
_audit_conform_dict_version 2.4.3
_audit_creation_date 2013-11-19T21:41:54-00:00
_audit_creation_method 'WinGX routine CIF_UPDATE'
_cell_angle_alpha 90
_cell_angle_beta 90
_cell_angle_gamma 90
_cell_formula_units_Z 4
_cell_length_a 6.7621(5)
_cell_length_b 12.9315(9)
_cell_length_c 20.3080(14)
_cell_measurement_reflns_used 18791
_cell_measurement_temperature 123(2)
_cell_measurement_theta_max 27.5
_cell_measurement_theta_min 2.5
_cell_measurement_wavelength 0.71075
_cell_volume 1775.8(2)
_computing_cell_refinement
;
CrystalClear-SM Expert 3.1 b27 (Rigaku, 2012)
;
_computing_data_collection
;
CrystalClear-SM Expert 3.1 b27 (Rigaku, 2012)
;
_computing_data_reduction
;
CrystalClear-SM Expert 3.1 b27 (Rigaku, 2012)
;
_computing_molecular_graphics 'Ortep for Windows (Farrugia, 2012)'
_computing_publication_material 'WinGX publication routines (Farrugia, 2012)'
_computing_structure_refinement 'SHELXL-2013 (Sheldrick, 2013)'
_diffrn_ambient_temperature 123(2)
_diffrn_measured_fraction_theta_full 0.998
_diffrn_measured_fraction_theta_max 0.999
_diffrn_radiation_probe x-ray
_diffrn_radiation_type MoK\a
_diffrn_radiation_wavelength 0.71073
_diffrn_reflns_av_R_equivalents 0.0317
_diffrn_reflns_Laue_measured_fraction_full 0.998
_diffrn_reflns_Laue_measured_fraction_max 0.999
_diffrn_reflns_limit_h_max 8
_diffrn_reflns_limit_h_min -8
_diffrn_reflns_limit_k_max 15
_diffrn_reflns_limit_k_min -13
_diffrn_reflns_limit_l_max 25
_diffrn_reflns_limit_l_min -25
_diffrn_reflns_number 17583
_diffrn_reflns_point_group_measured_fraction_full 0.999
_diffrn_reflns_point_group_measured_fraction_max 0.999
_diffrn_reflns_theta_full 25.242
_diffrn_reflns_theta_max 25.997
_diffrn_reflns_theta_min 2.55
_exptl_absorpt_coefficient_mu 0.244
_exptl_absorpt_correction_T_max 1.000
_exptl_absorpt_correction_T_min 0.671
_exptl_absorpt_correction_type multi-scan
_exptl_absorpt_process_details
;
CrystalClear-SM Expert 3.1 b27 (Rigaku, 2012)
;
_exptl_crystal_density_diffrn 1.391
_exptl_crystal_density_method 'not measured'
_exptl_crystal_F_000 792
_exptl_crystal_size_max 0.17
_exptl_crystal_size_mid 0.05
_exptl_crystal_size_min 0.03
_refine_diff_density_max 0.218
_refine_diff_density_min -0.169
_refine_diff_density_rms 0.036
_refine_ls_abs_structure_details
;
 Flack x determined using 1345 quotients [(I+)-(I-)]/[(I+)+(I-)]
 (Parsons and Flack (2004), Acta Cryst. A60, s61).
;
_refine_ls_abs_structure_Flack -0.01(5)
_refine_ls_extinction_method none
_refine_ls_goodness_of_fit_ref 1.031
_refine_ls_hydrogen_treatment refU
_refine_ls_matrix_type full
_refine_ls_number_constraints 0
_refine_ls_number_parameters 272
_refine_ls_number_reflns 3492
_refine_ls_number_restraints 0
_refine_ls_restrained_S_all 1.031
_refine_ls_R_factor_all 0.0287
_refine_ls_R_factor_gt 0.0257
_refine_ls_shift/su_max 0
_refine_ls_shift/su_mean 0
_refine_ls_structure_factor_coef Fsqd
_refine_ls_weighting_details 'w=1/[\s^2^(Fo^2^)+(0.0382P)^2^+0.3780P] where P=(Fo^2^+2Fc^2^)/3'
_refine_ls_weighting_scheme calc
_refine_ls_wR_factor_gt 0.0637
_refine_ls_wR_factor_ref 0.0647
_reflns_number_gt 3291
_reflns_number_total 3492
_reflns_threshold_expression 'I > 2\s(I)'
_cod_data_source_file mp500334z_si_002.cif
_cod_data_source_block CCl-2H
_cod_depositor_comments 'Adding full bibliography for 1517277--1517281.cif.'
_cod_database_code 1517278

loop_
_symmetry_equiv_pos_as_xyz
'x, y, z'
'-x+1/2, -y, z+1/2'
'-x, y+1/2, -z+1/2'
'x+1/2, -y+1/2, -z'

loop_
_atom_site_label
_atom_site_type_symbol
_atom_site_fract_x
_atom_site_fract_y
_atom_site_fract_z
_atom_site_U_iso_or_equiv
_atom_site_adp_type
_atom_site_occupancy
_atom_site_calc_flag
Cl1 Cl -0.03354(8) 0.14713(4) 0.09522(2) 0.02089(13) Uani 1 d
O1 O 0.2545(2) 0.74267(10) 0.20487(7) 0.0145(3) Uani 1 d
O2 O 0.4271(2) 0.88228(11) 0.11573(7) 0.0187(3) Uani 1 d
O3 O -0.1422(2) 0.76789(12) 0.22265(8) 0.0185(3) Uani 1 d
N1 N 0.3550(2) 0.34401(13) 0.17282(8) 0.0143(3) Uani 1 d
H1N H 0.274(4) 0.316(2) 0.2076(14) 0.028(7) Uiso 1 d
C1 C 0.4646(3) 0.62738(15) 0.02937(10) 0.0159(4) Uani 1 d
H1 H 0.5047 0.5991 -0.0117 0.016(6) Uiso 1 calc
C2 C 0.4867(3) 0.73378(16) 0.04076(10) 0.0165(4) Uani 1 d
H2 H 0.546 0.7759 0.0079 0.023(6) Uiso 1 calc
C3 C 0.4228(3) 0.77892(15) 0.09966(11) 0.0140(4) Uani 1 d
H3 H -0.075(5) 0.810(2) 0.2004(15) 0.033(8) Uiso 1 d
C4 C 0.3424(3) 0.71271(15) 0.14666(10) 0.0130(4) Uani 1 d
C5 C 0.1451(3) 0.65194(16) 0.22945(9) 0.0129(4) Uani 1 d
H5 H 0.1638 0.6461 0.2782 0.017(6) Uiso 1 calc
C6 C -0.0772(3) 0.66363(15) 0.21405(10) 0.0145(4) Uani 1 d
H6 H -0.1487 0.6217 0.2479 0.015(6) Uiso 1 calc
C7 C -0.1360(3) 0.61966(16) 0.14790(10) 0.0160(4) Uani 1 d
H7 H -0.2266 0.6566 0.121 0.024(6) Uiso 1 calc
C8 C -0.0632(3) 0.53029(16) 0.12691(10) 0.0148(4) Uani 1 d
H8 H -0.11 0.5006 0.087 0.019(6) Uiso 1 calc
C9 C 0.2177(3) 0.39956(15) 0.12491(10) 0.0143(4) Uani 1 d
H9 H 0.125 0.347 0.1062 0.012(5) Uiso 1 calc
C10 C 0.3315(3) 0.44914(16) 0.06690(10) 0.0166(4) Uani 1 d
H10A H 0.4547 0.4095 0.0594 0.017(6) Uiso 1 calc
H10B H 0.2498 0.4434 0.0266 0.022(6) Uiso 1 calc
C11 C 0.3846(3) 0.56229(16) 0.07747(10) 0.0137(4) Uani 1 d
C12 C 0.3906(3) 0.50294(15) 0.24013(10) 0.0144(4) Uani 1 d
H12A H 0.4873 0.5546 0.2562 0.020(6) Uiso 1 calc
H12B H 0.3215 0.4738 0.2789 0.013(6) Uiso 1 calc
C13 C 0.5000(3) 0.41680(15) 0.20446(10) 0.0157(4) Uani 1 d
H13A H 0.5874 0.4469 0.1703 0.011(5) Uiso 1 calc
H13B H 0.5836 0.3784 0.2361 0.014(6) Uiso 1 calc
C14 C 0.0943(3) 0.47595(15) 0.16660(10) 0.0130(4) Uani 1 d
H14 H 0.0302 0.4375 0.2036 0.011(5) Uiso 1 calc
C15 C 0.3353(3) 0.60774(15) 0.13653(10) 0.0120(4) Uani 1 d
C16 C 0.2391(3) 0.55680(15) 0.19527(9) 0.0121(4) Uani 1 d
C17 C 0.4591(4) 0.25296(15) 0.14334(11) 0.0200(4) Uani 1 d
H17A H 0.554 0.277 0.1102 0.027(7) Uiso 1 calc
H17B H 0.3621 0.2071 0.1225 0.031(7) Uiso 1 calc
H17C H 0.5295 0.2152 0.178 0.024(6) Uiso 1 calc
C18 C 0.5146(4) 0.95099(17) 0.06874(12) 0.0288(5) Uani 1 d
H18A H 0.6525 0.9309 0.0612 0.042(9) Uiso 1 calc
H18B H 0.5101 1.0219 0.0857 0.037(8) Uiso 1 calc
H18C H 0.4412 0.9472 0.0272 0.035(7) Uiso 1 calc
O1W O 0.0396(3) -0.06453(15) 0.16536(10) 0.0383(5) Uani 1 d
H1WA H 0.010(6) -0.011(3) 0.1464(17) 0.053(10) Uiso 1 d
H1WB H 0.158(6) -0.074(3) 0.1534(16) 0.044(9) Uiso 1 d
O2W O -0.1926(3) 0.34768(15) 0.01730(9) 0.0307(4) Uani 1 d
H2WB H -0.291(5) 0.338(3) -0.0154(17) 0.051(9) Uiso 1 d
H2WA H -0.152(6) 0.289(3) 0.025(2) 0.064(12) Uiso 1 d

loop_
_atom_site_aniso_label
_atom_site_aniso_U_11
_atom_site_aniso_U_22
_atom_site_aniso_U_33
_atom_site_aniso_U_23
_atom_site_aniso_U_13
_atom_site_aniso_U_12
Cl1 0.0262(2) 0.0207(2) 0.0158(2) 0.00111(19) 0.0005(2) -0.0010(2)
O1 0.0166(7) 0.0146(7) 0.0123(7) -0.0008(5) 0.0036(6) -0.0024(6)
O2 0.0218(8) 0.0133(7) 0.0210(8) 0.0031(6) 0.0052(6) -0.0027(6)
O3 0.0193(7) 0.0156(7) 0.0207(8) -0.0010(6) 0.0046(7) 0.0027(6)
N1 0.0154(8) 0.0125(8) 0.0150(8) 0.0018(7) 0.0005(7) 0.0013(7)
C1 0.0149(9) 0.0225(10) 0.0105(9) 0.0001(8) 0.0012(8) 0.0019(9)
C2 0.0148(10) 0.0215(9) 0.0133(9) 0.0052(8) 0.0002(8) 0.0007(9)
C3 0.0118(9) 0.0131(9) 0.0173(10) 0.0023(8) -0.0014(8) 0.0001(7)
C4 0.0111(9) 0.0159(9) 0.0119(9) 0.0000(7) -0.0027(8) 0.0005(7)
C5 0.0155(9) 0.0131(9) 0.0102(9) 0.0003(8) 0.0008(7) -0.0030(8)
C6 0.0139(9) 0.0127(9) 0.0167(10) -0.0015(8) 0.0039(8) 0.0005(7)
C7 0.0115(9) 0.0195(10) 0.0169(10) 0.0011(8) -0.0014(8) 0.0022(8)
C8 0.0129(9) 0.0177(9) 0.0137(10) -0.0012(8) -0.0011(8) -0.0011(8)
C9 0.0141(9) 0.0146(9) 0.0142(10) -0.0006(8) -0.0045(8) 0.0012(8)
C10 0.0201(10) 0.0158(10) 0.0139(10) -0.0017(8) 0.0003(8) 0.0031(8)
C11 0.0115(9) 0.0157(9) 0.0139(10) 0.0001(8) -0.0022(8) 0.0029(8)
C12 0.0156(10) 0.0153(10) 0.0122(10) 0.0013(8) -0.0023(8) -0.0014(8)
C13 0.0142(10) 0.0146(9) 0.0184(10) 0.0018(7) -0.0037(8) 0.0007(8)
C14 0.0127(9) 0.0138(9) 0.0126(10) -0.0003(8) 0.0006(8) -0.0016(8)
C15 0.0094(8) 0.0154(9) 0.0111(9) 0.0032(7) -0.0014(7) 0.0001(7)
C16 0.0127(9) 0.0131(9) 0.0105(9) 0.0003(7) -0.0001(8) -0.0003(8)
C17 0.0212(10) 0.0155(10) 0.0233(11) 0.0004(8) -0.0002(10) 0.0053(9)
C18 0.0404(14) 0.0171(10) 0.0289(12) 0.0069(9) 0.0107(11) -0.0049(10)
O1W 0.0362(10) 0.0284(9) 0.0503(12) 0.0191(9) 0.0213(10) 0.0144(9)
O2W 0.0357(10) 0.0251(9) 0.0313(10) -0.0021(8) -0.0109(8) 0.0006(8)

loop_
_atom_type_symbol
_atom_type_description
_atom_type_scat_dispersion_real
_atom_type_scat_dispersion_imag
_atom_type_scat_source
C C 0.0033 0.0016 'International Tables Vol C Tables 4.2.6.8 and 6.1.1.4'
H H 0 0 'International Tables Vol C Tables 4.2.6.8 and 6.1.1.4'
N N 0.0061 0.0033 'International Tables Vol C Tables 4.2.6.8 and 6.1.1.4'
O O 0.0106 0.006 'International Tables Vol C Tables 4.2.6.8 and 6.1.1.4'
Cl Cl 0.1484 0.1585 'International Tables Vol C Tables 4.2.6.8 and 6.1.1.4'

loop_
_geom_angle_atom_site_label_1
_geom_angle_atom_site_label_2
_geom_angle_atom_site_label_3
_geom_angle
C4 O1 C5 106.44(14)
C3 O2 C18 116.97(17)
C17 N1 C13 110.90(16)
C17 N1 C9 113.69(16)
C13 N1 C9 112.02(15)
C11 C1 C2 121.07(18)
C3 C2 C1 121.15(18)
O2 C3 C4 116.30(18)
O2 C3 C2 126.96(18)
C4 C3 C2 116.73(18)
C15 C4 O1 113.02(18)
C15 C4 C3 121.23(19)
O1 C4 C3 125.66(18)
O1 C5 C6 110.03(16)
O1 C5 C16 105.93(15)
C6 C5 C16 112.76(16)
O3 C6 C7 112.47(17)
O3 C6 C5 111.57(16)
C7 C6 C5 113.56(16)
C8 C7 C6 121.01(18)
C7 C8 C14 119.74(19)
N1 C9 C14 106.28(16)
N1 C9 C10 112.26(16)
C14 C9 C10 114.90(16)
C11 C10 C9 114.12(16)
C15 C11 C1 116.44(18)
C15 C11 C10 118.44(18)
C1 C11 C10 124.85(18)
C13 C12 C16 111.94(17)
N1 C13 C12 110.16(16)
C8 C14 C9 112.71(17)
C8 C14 C16 109.46(16)
C9 C14 C16 107.23(16)
C4 C15 C11 122.95(19)
C4 C15 C16 109.14(18)
C11 C15 C16 127.32(18)
C15 C16 C12 112.24(16)
C15 C16 C14 105.69(16)
C12 C16 C14 109.80(15)
C15 C16 C5 100.62(15)
C12 C16 C5 111.57(16)
C14 C16 C5 116.48(16)

loop_
_geom_bond_atom_site_label_1
_geom_bond_atom_site_label_2
_geom_bond_distance
O1 C4 1.379(2)
O1 C5 1.474(2)
O2 C3 1.376(2)
O2 C18 1.432(3)
O3 C6 1.429(2)
N1 C17 1.497(3)
N1 C13 1.503(2)
N1 C9 1.525(2)
C1 C11 1.398(3)
C1 C2 1.403(3)
C2 C3 1.399(3)
C3 C4 1.393(3)
C4 C15 1.374(3)
C5 C6 1.543(3)
C5 C16 1.549(3)
C6 C7 1.512(3)
C7 C8 1.327(3)
C8 C14 1.509(3)
C9 C14 1.546(3)
C9 C10 1.546(3)
C10 C11 1.522(3)
C11 C15 1.377(3)
C12 C13 1.521(3)
C12 C16 1.538(3)
C14 C16 1.546(3)
C15 C16 1.510(3)

loop_
_geom_hbond_atom_site_label_D
_geom_hbond_atom_site_label_H
_geom_hbond_atom_site_label_A
_geom_hbond_distance_DH
_geom_hbond_distance_HA
_geom_hbond_distance_DA
_geom_hbond_angle_DHA
_geom_hbond_site_symmetry_A
N1 H1N O3 0.96(3) 1.79(3) 2.747(2) 174(3) 3_545
O3 H3 O1W 0.85(3) 1.93(3) 2.750(2) 164(3) 1_565
O1W H1WA Cl1 0.82(4) 2.31(4) 3.1249(19) 173(4) .
O1W H1WB O2 0.84(4) 2.06(4) 2.890(3) 170(3) 1_545
O2W H2WB Cl1 0.95(4) 2.32(4) 3.2469(19) 168(3) 4_455
O2W H2WA Cl1 0.82(4) 2.46(4) 3.223(2) 156(4) .
